data_7215702
loop_
_publ_author_name
'du Plessis, Marike'
'Smith, Vincent J.'
'Barbour, Leonard J.'

_publ_section_title
;
 Single-crystal to single-crystal guest exchange and phase transformations
 in a porous metallocycle
;
_journal_issue 20
_journal_name_full CrystEngComm
_journal_page_first 4126
_journal_paper_doi 10.1039/c4ce00244j
_journal_volume 16
_journal_year 2014
_chemical_formula_moiety 'C32 H36 Ag2 N8, 2(B F4), 2(C3 H6 O)'
_chemical_formula_sum 'C38 H48 Ag2 B2 F8 N8 O2'
_chemical_formula_weight 1038.20
_chemical_name_common 'Acetone Solvate (2)'
_space_group_IT_number 2
_symmetry_cell_setting triclinic
_symmetry_space_group_name_Hall '-P 1'
_symmetry_space_group_name_H-M 'P -1'
_atom_sites_solution_hydrogens geom
_atom_sites_solution_primary direct
_atom_sites_solution_secondary difmap
_audit_creation_method SHELXL-97
_cell_angle_alpha 71.973(2)
_cell_angle_beta 89.308(2)
_cell_angle_gamma 89.483(2)
_cell_formula_units_Z 1
_cell_length_a 7.1272(12)
_cell_length_b 12.249(2)
_cell_length_c 12.943(2)
_cell_measurement_reflns_used 9968
_cell_measurement_temperature 100(2)
_cell_measurement_theta_max 27.53
_cell_measurement_theta_min 2.75
_cell_volume 1074.4(3)
_computing_cell_refinement 'Bruker SAINT'
_computing_data_collection 'Bruker APEX2'
_computing_data_reduction 'Bruker SAINT'
_computing_molecular_graphics 'X-Seed (Barbour,2001;Atwood & Barbour,2003)'
_computing_structure_refinement 'SHELXL-97 (Sheldrick, 1997)'
_computing_structure_solution 'SHELXS-97 (Sheldrick, 1990)'
_diffrn_ambient_temperature 100(2)
_diffrn_measured_fraction_theta_full 0.989
_diffrn_measured_fraction_theta_max 0.989
_diffrn_measurement_device_type 'Bruker APEX-II CCD'
_diffrn_measurement_method '\f and\w scans'
_diffrn_radiation_monochromator graphite
_diffrn_radiation_source 'fine-focus sealed tube'
_diffrn_radiation_type MoK\a
_diffrn_radiation_wavelength 0.71073
_diffrn_reflns_av_R_equivalents 0.0276
_diffrn_reflns_av_sigmaI/netI 0.0296
_diffrn_reflns_limit_h_max 9
_diffrn_reflns_limit_h_min -9
_diffrn_reflns_limit_k_max 15
_diffrn_reflns_limit_k_min -15
_diffrn_reflns_limit_l_max 16
_diffrn_reflns_limit_l_min -16
_diffrn_reflns_number 13534
_diffrn_reflns_theta_full 27.53
_diffrn_reflns_theta_max 27.53
_diffrn_reflns_theta_min 1.65
_diffrn_standards_number 0
_exptl_absorpt_coefficient_mu 0.990
_exptl_absorpt_correction_T_max 0.9092
_exptl_absorpt_correction_T_min 0.8521
_exptl_absorpt_correction_type multi-scan
_exptl_absorpt_process_details 'Symmetry-related measurements'
_exptl_crystal_colour Colourless
_exptl_crystal_density_diffrn 1.605
_exptl_crystal_density_method 'not measured'
_exptl_crystal_description Prism
_exptl_crystal_F_000 524
_exptl_crystal_size_max 0.17
_exptl_crystal_size_mid 0.11
_exptl_crystal_size_min 0.10
_refine_diff_density_max 1.490
_refine_diff_density_min -0.856
_refine_diff_density_rms 0.090
_refine_ls_extinction_method none
_refine_ls_goodness_of_fit_ref 1.174
_refine_ls_hydrogen_treatment constr
_refine_ls_matrix_type full
_refine_ls_number_parameters 275
_refine_ls_number_reflns 4907
_refine_ls_number_restraints 0
_refine_ls_restrained_S_all 1.174
_refine_ls_R_factor_all 0.0322
_refine_ls_R_factor_gt 0.0310
_refine_ls_shift/su_max 0.001
_refine_ls_shift/su_mean 0.000
_refine_ls_structure_factor_coef Fsqd
_refine_ls_weighting_details 'calc w=1/[\s^2^(Fo^2^)+(0.0125P)^2^+2.3107P] where P=(Fo^2^+2Fc^2^)/3'
_refine_ls_weighting_scheme calc
_refine_ls_wR_factor_gt 0.0753
_refine_ls_wR_factor_ref 0.0759
_reflns_number_gt 4733
_reflns_number_total 4907
_reflns_threshold_expression >2sigma(I)
_cod_data_source_file c4ce00244j2.cif
_cod_data_source_block C:
_cod_depositor_comments
;
The following automatic conversions were performed:

'_exptl_absorpt_correction_type' value 'Multi-scan' changed to
'multi-scan' according to
/usr/data/users/saulius/crontab/automatic-downloads/current/RSC/lib/dictionaries/cif_core.dic
dictionary named 'cif_core.dic' version 2.4.2 from 2011-04-26.

Automatic conversion script
Id: cif_fix_values 2281 2013-09-26 08:29:07Z andrius 

The following automatic conversions were performed:

data name '_iucr_refine_instruction_details' was replaced with
'_iucr_refine_instructions_details' as specified in the replacement
file 'data/replacement-values/replacement_tags.lst'.

Automatic conversion script
Id: cif_correct_tags 9268 2022-04-12 08:56:07Z antanas 
;
_cod_original_sg_symbol_H-M P-1
_cod_database_code 7215702

loop_
_symmetry_equiv_pos_as_xyz
'x, y, z'
'-x, -y, -z'

loop_
_atom_site_label
_atom_site_type_symbol
_atom_site_fract_x
_atom_site_fract_y
_atom_site_fract_z
_atom_site_U_iso_or_equiv
_atom_site_adp_type
_atom_site_occupancy
_atom_site_symmetry_multiplicity
_atom_site_calc_flag
_atom_site_refinement_flags
Ag1 Ag -0.01410(3) 0.322789(16) 0.308699(15) 0.01605(7) Uani 1 1 d .
N4 N 0.0911(3) 0.54028(17) 0.82917(16) 0.0145(4) Uani 1 1 d .
N1 N 0.0744(3) 0.19147(18) 0.44809(17) 0.0154(4) Uani 1 1 d .
C11 C 0.2762(4) 0.4115(2) 0.9437(2) 0.0192(5) Uani 1 1 d .
H11 H 0.3822 0.3735 0.9830 0.023 Uiso 1 1 calc R
C4 C 0.2557(4) 0.0649(2) 0.5663(2) 0.0180(5) Uani 1 1 d .
H4 H 0.3606 0.0204 0.6003 0.022 Uiso 1 1 calc R
N2 N 0.0746(3) 0.05917(18) 0.60708(17) 0.0146(4) Uani 1 1 d .
C3 C 0.2534(4) 0.1473(2) 0.4677(2) 0.0182(5) Uani 1 1 d .
H3 H 0.3582 0.1705 0.4202 0.022 Uiso 1 1 calc R
C12 C 0.2732(4) 0.5161(2) 0.8663(2) 0.0183(5) Uani 1 1 d .
H12 H 0.3785 0.5645 0.8418 0.022 Uiso 1 1 calc R
N3 N 0.0938(3) 0.37170(18) 0.95366(17) 0.0147(4) Uani 1 1 d .
C5 C 0.0142(4) -0.0133(2) 0.7157(2) 0.0166(5) Uani 1 1 d .
H5A H 0.0975 -0.0814 0.7399 0.020 Uiso 1 1 calc R
H5B H -0.1151 -0.0405 0.7117 0.020 Uiso 1 1 calc R
C6 C 0.0193(4) 0.0516(2) 0.7976(2) 0.0158(5) Uani 1 1 d .
C1 C -0.2324(4) 0.1615(2) 0.5493(2) 0.0213(5) Uani 1 1 d .
H1A H -0.2442 0.2063 0.6000 0.032 Uiso 1 1 calc R
H1B H -0.2993 0.0887 0.5789 0.032 Uiso 1 1 calc R
H1C H -0.2867 0.2050 0.4793 0.032 Uiso 1 1 calc R
C10 C 0.0352(4) 0.2547(2) 1.0169(2) 0.0174(5) Uani 1 1 d .
H10A H -0.0906 0.2576 1.0493 0.021 Uiso 1 1 calc R
H10B H 0.1245 0.2222 1.0768 0.021 Uiso 1 1 calc R
C13 C -0.0129(4) 0.4518(2) 0.8821(2) 0.0155(5) Uani 1 1 d .
C8 C 0.1958(4) 0.1471(2) 0.9030(2) 0.0201(5) Uani 1 1 d .
H8 H 0.3131 0.1686 0.9247 0.024 Uiso 1 1 calc R
C2 C -0.0306(3) 0.1379(2) 0.5337(2) 0.0150(5) Uani 1 1 d .
C9 C 0.0296(4) 0.1790(2) 0.94439(19) 0.0154(5) Uani 1 1 d .
C15 C -0.1405(4) 0.1433(2) 0.9146(2) 0.0188(5) Uani 1 1 d .
H15 H -0.2543 0.1619 0.9445 0.023 Uiso 1 1 calc R
C16 C -0.1458(4) 0.0804(2) 0.8413(2) 0.0184(5) Uani 1 1 d .
H16 H -0.2630 0.0572 0.8212 0.022 Uiso 1 1 calc R
C14 C -0.2170(4) 0.4393(2) 0.8648(2) 0.0233(6) Uani 1 1 d .
H14A H -0.2719 0.5150 0.8288 0.035 Uiso 1 1 calc R
H14B H -0.2796 0.4052 0.9351 0.035 Uiso 1 1 calc R
H14C H -0.2336 0.3896 0.8191 0.035 Uiso 1 1 calc R
C7 C 0.1913(4) 0.0840(2) 0.8302(2) 0.0194(5) Uani 1 1 d .
H7 H 0.3053 0.0629 0.8025 0.023 Uiso 1 1 calc R
F1 F 0.3551(2) 0.26652(14) 0.20390(13) 0.0243(3) Uani 1 1 d .
F3 F 0.4473(2) 0.07943(13) 0.24207(14) 0.0236(3) Uani 1 1 d .
F4 F 0.6461(2) 0.21039(15) 0.26985(16) 0.0316(4) Uani 1 1 d .
F2 F 0.5724(3) 0.21699(16) 0.09677(14) 0.0324(4) Uani 1 1 d .
B1 B 0.5048(4) 0.1933(2) 0.2023(2) 0.0163(5) Uani 1 1 d .
O1 O 0.2661(4) 0.5499(2) 0.5819(2) 0.0419(6) Uani 1 1 d .
C17 C 0.2556(5) 0.4466(3) 0.6152(2) 0.0309(7) Uani 1 1 d .
C18 C 0.0700(6) 0.3869(3) 0.6320(3) 0.0406(8) Uani 1 1 d .
H18A H -0.0303 0.4424 0.6312 0.061 Uiso 1 1 calc R
H18B H 0.0690 0.3261 0.7022 0.061 Uiso 1 1 calc R
H18C H 0.0498 0.3530 0.5737 0.061 Uiso 1 1 calc R
C19 C 0.4268(6) 0.3701(4) 0.6406(4) 0.0592(12) Uani 1 1 d .
H19A H 0.5399 0.4175 0.6279 0.089 Uiso 1 1 calc R
H19B H 0.4300 0.3208 0.5936 0.089 Uiso 1 1 calc R
H19C H 0.4217 0.3221 0.7169 0.089 Uiso 1 1 calc R

loop_
_atom_site_aniso_label
_atom_site_aniso_U_11
_atom_site_aniso_U_22
_atom_site_aniso_U_33
_atom_site_aniso_U_23
_atom_site_aniso_U_13
_atom_site_aniso_U_12
Ag1 0.01812(10) 0.01279(10) 0.01424(10) 0.00024(7) -0.00220(7) 0.00053(7)
N4 0.0173(10) 0.0109(9) 0.0125(9) 0.0005(7) -0.0025(8) 0.0026(8)
N1 0.0121(10) 0.0173(10) 0.0177(10) -0.0067(8) -0.0005(8) -0.0009(8)
C11 0.0154(12) 0.0193(12) 0.0201(12) -0.0019(10) -0.0035(10) -0.0012(10)
C4 0.0154(12) 0.0199(12) 0.0165(12) -0.0026(10) 0.0003(9) 0.0034(10)
N2 0.0148(10) 0.0136(10) 0.0145(10) -0.0028(8) 0.0000(8) 0.0005(8)
C3 0.0149(12) 0.0213(12) 0.0159(12) -0.0024(10) 0.0010(9) 0.0010(10)
C12 0.0155(12) 0.0177(12) 0.0189(12) -0.0012(10) -0.0028(10) -0.0022(9)
N3 0.0158(10) 0.0128(10) 0.0136(9) -0.0010(8) -0.0012(8) -0.0016(8)
C5 0.0210(13) 0.0125(11) 0.0141(11) -0.0009(9) 0.0020(9) -0.0013(9)
C6 0.0195(12) 0.0122(11) 0.0128(11) 0.0004(9) 0.0017(9) -0.0003(9)
C1 0.0149(12) 0.0213(13) 0.0246(13) -0.0028(10) 0.0000(10) 0.0018(10)
C10 0.0217(13) 0.0138(11) 0.0139(11) -0.0002(9) 0.0010(9) -0.0031(9)
C13 0.0165(12) 0.0156(11) 0.0136(11) -0.0034(9) 0.0009(9) 0.0014(9)
C8 0.0175(12) 0.0192(12) 0.0225(13) -0.0046(10) -0.0027(10) -0.0004(10)
C2 0.0155(12) 0.0144(11) 0.0146(11) -0.0035(9) -0.0008(9) 0.0002(9)
C9 0.0178(12) 0.0123(11) 0.0123(11) 0.0020(9) -0.0011(9) -0.0024(9)
C15 0.0156(12) 0.0195(12) 0.0208(12) -0.0056(10) 0.0040(10) -0.0029(10)
C16 0.0144(12) 0.0198(12) 0.0201(12) -0.0048(10) 0.0011(9) -0.0018(9)
C14 0.0148(12) 0.0217(13) 0.0298(14) -0.0026(11) -0.0003(10) 0.0005(10)
C7 0.0168(12) 0.0198(12) 0.0202(12) -0.0041(10) 0.0007(10) 0.0024(10)
F1 0.0219(8) 0.0262(8) 0.0220(8) -0.0034(7) -0.0010(6) 0.0105(7)
F3 0.0227(8) 0.0169(8) 0.0285(8) -0.0030(6) -0.0009(7) -0.0055(6)
F4 0.0264(9) 0.0218(8) 0.0435(11) -0.0049(8) -0.0190(8) -0.0017(7)
F2 0.0330(10) 0.0341(10) 0.0227(9) 0.0014(7) 0.0113(7) 0.0090(8)
B1 0.0117(12) 0.0162(13) 0.0180(13) -0.0008(10) -0.0010(10) 0.0006(10)
O1 0.0531(16) 0.0281(12) 0.0410(14) -0.0057(10) 0.0119(12) -0.0043(11)
C17 0.0420(18) 0.0294(16) 0.0206(14) -0.0069(12) 0.0044(12) 0.0035(13)
C18 0.051(2) 0.0345(18) 0.0351(18) -0.0081(15) -0.0002(16) -0.0091(16)
C19 0.051(3) 0.060(3) 0.056(3) -0.002(2) 0.015(2) 0.017(2)

loop_
_atom_type_symbol
_atom_type_description
_atom_type_scat_dispersion_real
_atom_type_scat_dispersion_imag
_atom_type_scat_source
C C 0.0033 0.0016 'International Tables Vol C Tables 4.2.6.8 and 6.1.1.4'
H H 0.0000 0.0000 'International Tables Vol C Tables 4.2.6.8 and 6.1.1.4'
B B 0.0013 0.0007 'International Tables Vol C Tables 4.2.6.8 and 6.1.1.4'
N N 0.0061 0.0033 'International Tables Vol C Tables 4.2.6.8 and 6.1.1.4'
O O 0.0106 0.0060 'International Tables Vol C Tables 4.2.6.8 and 6.1.1.4'
F F 0.0171 0.0103 'International Tables Vol C Tables 4.2.6.8 and 6.1.1.4'
Ag Ag -0.8971 1.1015 'International Tables Vol C Tables 4.2.6.8 and 6.1.1.4'

loop_
_geom_angle_atom_site_label_1
_geom_angle_atom_site_label_2
_geom_angle_atom_site_label_3
_geom_angle
_geom_angle_site_symmetry_3
N1 Ag1 N4 176.93(8) 2_566
C13 N4 C12 107.2(2) .
C13 N4 Ag1 126.99(17) 2_566
C12 N4 Ag1 124.68(17) 2_566
C2 N1 C3 107.3(2) .
C2 N1 Ag1 126.50(17) .
C3 N1 Ag1 126.14(17) .
C12 C11 N3 106.1(2) .
C12 C11 H11 126.9 .
N3 C11 H11 126.9 .
C3 C4 N2 106.2(2) .
C3 C4 H4 126.9 .
N2 C4 H4 126.9 .
C2 N2 C4 107.9(2) .
C2 N2 C5 126.8(2) .
C4 N2 C5 125.1(2) .
C4 C3 N1 108.9(2) .
C4 C3 H3 125.6 .
N1 C3 H3 125.6 .
C11 C12 N4 108.8(2) .
C11 C12 H12 125.6 .
N4 C12 H12 125.6 .
C13 N3 C11 107.8(2) .
C13 N3 C10 126.3(2) .
C11 N3 C10 125.1(2) .
N2 C5 C6 111.5(2) .
N2 C5 H5A 109.3 .
C6 C5 H5A 109.3 .
N2 C5 H5B 109.3 .
C6 C5 H5B 109.3 .
H5A C5 H5B 108.0 .
C16 C6 C7 119.1(2) .
C16 C6 C5 120.6(2) .
C7 C6 C5 120.3(2) .
C2 C1 H1A 109.5 .
C2 C1 H1B 109.5 .
H1A C1 H1B 109.5 .
C2 C1 H1C 109.5 .
H1A C1 H1C 109.5 .
H1B C1 H1C 109.5 .
N3 C10 C9 110.1(2) .
N3 C10 H10A 109.6 .
C9 C10 H10A 109.6 .
N3 C10 H10B 109.6 .
C9 C10 H10B 109.6 .
H10A C10 H10B 108.2 .
N4 C13 N3 110.0(2) .
N4 C13 C14 125.4(2) .
N3 C13 C14 124.5(2) .
C7 C8 C9 120.6(2) .
C7 C8 H8 119.7 .
C9 C8 H8 119.7 .
N1 C2 N2 109.7(2) .
N1 C2 C1 125.8(2) .
N2 C2 C1 124.5(2) .
C15 C9 C8 118.8(2) .
C15 C9 C10 120.9(2) .
C8 C9 C10 120.3(2) .
C9 C15 C16 120.7(2) .
C9 C15 H15 119.7 .
C16 C15 H15 119.7 .
C6 C16 C15 120.4(2) .
C6 C16 H16 119.8 .
C15 C16 H16 119.8 .
C13 C14 H14A 109.5 .
C13 C14 H14B 109.5 .
H14A C14 H14B 109.5 .
C13 C14 H14C 109.5 .
H14A C14 H14C 109.5 .
H14B C14 H14C 109.5 .
C8 C7 C6 120.3(2) .
C8 C7 H7 119.9 .
C6 C7 H7 119.9 .
F2 B1 F1 109.4(2) .
F2 B1 F3 110.2(2) .
F1 B1 F3 110.1(2) .
F2 B1 F4 110.1(2) .
F1 B1 F4 108.8(2) .
F3 B1 F4 108.2(2) .
O1 C17 C18 121.5(3) .
O1 C17 C19 122.4(4) .
C18 C17 C19 116.1(3) .
C17 C18 H18A 109.5 .
C17 C18 H18B 109.5 .
H18A C18 H18B 109.5 .
C17 C18 H18C 109.5 .
H18A C18 H18C 109.5 .
H18B C18 H18C 109.5 .
C17 C19 H19A 109.5 .
C17 C19 H19B 109.5 .
H19A C19 H19B 109.5 .
C17 C19 H19C 109.5 .
H19A C19 H19C 109.5 .
H19B C19 H19C 109.5 .

loop_
_geom_bond_atom_site_label_1
_geom_bond_atom_site_label_2
_geom_bond_distance
_geom_bond_site_symmetry_2
Ag1 N1 2.110(2) .
Ag1 N4 2.110(2) 2_566
N4 C13 1.318(3) .
N4 C12 1.387(3) .
N4 Ag1 2.110(2) 2_566
N1 C2 1.326(3) .
N1 C3 1.377(3) .
C11 C12 1.360(4) .
C11 N3 1.383(3) .
C11 H11 0.9500 .
C4 C3 1.360(3) .
C4 N2 1.382(3) .
C4 H4 0.9500 .
N2 C2 1.353(3) .
N2 C5 1.473(3) .
C3 H3 0.9500 .
C12 H12 0.9500 .
N3 C13 1.357(3) .
N3 C10 1.475(3) .
C5 C6 1.510(4) .
C5 H5A 0.9900 .
C5 H5B 0.9900 .
C6 C16 1.389(4) .
C6 C7 1.401(4) .
C1 C2 1.488(4) .
C1 H1A 0.9800 .
C1 H1B 0.9800 .
C1 H1C 0.9800 .
C10 C9 1.511(4) .
C10 H10A 0.9900 .
C10 H10B 0.9900 .
C13 C14 1.490(4) .
C8 C7 1.391(4) .
C8 C9 1.396(4) .
C8 H8 0.9500 .
C9 C15 1.391(4) .
C15 C16 1.396(4) .
C15 H15 0.9500 .
C16 H16 0.9500 .
C14 H14A 0.9800 .
C14 H14B 0.9800 .
C14 H14C 0.9800 .
C7 H7 0.9500 .
F1 B1 1.391(3) .
F3 B1 1.393(3) .
F4 B1 1.400(3) .
F2 B1 1.387(3) .
O1 C17 1.207(4) .
C17 C18 1.499(5) .
C17 C19 1.508(5) .
C18 H18A 0.9800 .
C18 H18B 0.9800 .
C18 H18C 0.9800 .
C19 H19A 0.9800 .
C19 H19B 0.9800 .
C19 H19C 0.9800 .

loop_
_geom_torsion_atom_site_label_1
_geom_torsion_atom_site_label_2
_geom_torsion_atom_site_label_3
_geom_torsion_atom_site_label_4
_geom_torsion
_geom_torsion_site_symmetry_1
C3 C4 N2 C2 -0.6(3) .
C3 C4 N2 C5 -175.7(2) .
N2 C4 C3 N1 0.0(3) .
C2 N1 C3 C4 0.6(3) .
Ag1 N1 C3 C4 179.43(18) .
N3 C11 C12 N4 0.0(3) .
C13 N4 C12 C11 -0.7(3) .
Ag1 N4 C12 C11 -169.10(18) 2_566
C12 C11 N3 C13 0.6(3) .
C12 C11 N3 C10 170.9(2) .
C2 N2 C5 C6 -80.7(3) .
C4 N2 C5 C6 93.5(3) .
N2 C5 C6 C16 111.1(3) .
N2 C5 C6 C7 -68.6(3) .
C13 N3 C10 C9 74.9(3) .
C11 N3 C10 C9 -93.6(3) .
C12 N4 C13 N3 1.0(3) .
Ag1 N4 C13 N3 169.13(16) 2_566
C12 N4 C13 C14 -177.6(3) .
Ag1 N4 C13 C14 -9.5(4) 2_566
C11 N3 C13 N4 -1.0(3) .
C10 N3 C13 N4 -171.2(2) .
C11 N3 C13 C14 177.7(3) .
C10 N3 C13 C14 7.5(4) .
C3 N1 C2 N2 -1.0(3) .
Ag1 N1 C2 N2 -179.81(16) .
C3 N1 C2 C1 177.6(2) .
Ag1 N1 C2 C1 -1.2(4) .
C4 N2 C2 N1 1.0(3) .
C5 N2 C2 N1 176.0(2) .
C4 N2 C2 C1 -177.6(2) .
C5 N2 C2 C1 -2.6(4) .
C7 C8 C9 C15 2.3(4) .
C7 C8 C9 C10 -175.6(2) .
N3 C10 C9 C15 -108.5(3) .
N3 C10 C9 C8 69.3(3) .
C8 C9 C15 C16 -2.5(4) .
C10 C9 C15 C16 175.3(2) .
C7 C6 C16 C15 1.6(4) .
C5 C6 C16 C15 -178.1(2) .
C9 C15 C16 C6 0.6(4) .
C9 C8 C7 C6 -0.1(4) .
C16 C6 C7 C8 -1.9(4) .
C5 C6 C7 C8 177.9(2) .
